data_9004422
loop_
_publ_author_name
'Hawthorne F C'
'Oberti R'
'Sardone N'

_publ_section_title
;
 Sodium at the A site in clinoamphiboles: the effects of composition
 on patterns of order
 Sample: A11 - FE229 N.18
;
_journal_name_full 'The Canadian Mineralogist'
_journal_page_first 577
_journal_page_last 593
_journal_volume 34
_journal_year 1996
_chemical_formula_sum 'Al1.9 Ca1.78 Cr0.04 F0.04 Fe0.49 H1.96 Mg3.69 Na4.04 O23.96 Si7.04 Ti0.02'
_chemical_name_mineral Pargasite
_space_group_IT_number 12
_symmetry_space_group_name_Hall '-C 2y'
_symmetry_space_group_name_H-M 'C 1 2/m 1'
_cell_angle_alpha 90
_cell_angle_beta 105.33
_cell_angle_gamma 90
_cell_length_a 9.854
_cell_length_b 17.931
_cell_length_c 5.282
_cell_formula_units_Z 2
_cell_volume 900.080
_cod_original_formula_sum 'Si7.04 Al1.9 Mg3.69 Fe.49 Ti.02 Cr.04 Ca1.78 Na4.04 H1.96 O23.96 F.04'
_cod_database_code 9004422

loop_
_symmetry_equiv_pos_as_xyz
x,y,z
1/2+x,1/2+y,z
x,-y,z
1/2+x,1/2-y,z
-x,y,-z
1/2-x,1/2+y,-z
-x,-y,-z
1/2-x,1/2-y,-z

loop_
_atom_site_label
_atom_site_fract_x
_atom_site_fract_y
_atom_site_fract_z
_atom_site_occupancy
_atom_site_U_iso_or_equiv
SiT1 0.28080 0.08540 0.30310 0.76000 0.00545
AlT1 0.28080 0.08540 0.30310 0.24000 0.00545
SiT2 0.29110 0.17340 0.81390 1.00000 0.00583
MgM1 0.00000 0.08940 0.50000 0.92000 0.00633
FeM1 0.00000 0.08940 0.50000 0.08000 0.00633
AlM2 0.00000 0.17620 0.00000 0.31000 0.00595
TiM2 0.00000 0.17620 0.00000 0.01000 0.00595
CrM2 0.00000 0.17620 0.00000 0.02000 0.00595
FeM2 0.00000 0.17620 0.00000 0.04000 0.00595
MgM2 0.00000 0.17620 0.00000 0.62000 0.00595
MgM3 0.00000 0.00000 0.00000 0.61000 0.00583
FeM3 0.00000 0.00000 0.00000 0.07000 0.00583
AlM3 0.00000 0.00000 0.00000 0.32000 0.00583
FeM4 0.00000 0.28010 0.50000 0.05000 0.00773
CaM4 0.00000 0.28010 0.50000 0.45000 0.00773
NaM4 0.00000 0.28010 0.50000 0.01000 0.00773
FeM4* 0.00000 0.25940 0.50000 0.04000 0.00937
CaM4* 0.00000 0.25940 0.50000 0.44000 0.00937
NaM4* 0.00000 0.25940 0.50000 0.01000 0.00937
NaAm 0.01680 0.50000 0.04130 1.00000 0.05535
NaA2 0.00000 0.47030 0.00000 1.00000 0.02647
H 0.19000 0.00000 0.76890 0.98000 0.02267
O1 0.10620 0.08730 0.21480 1.00000 0.01127
O2 0.11970 0.17360 0.73440 1.00000 0.00849
O-h3 0.10740 0.00000 0.71950 0.98000 0.01039
F3 0.10740 0.00000 0.71950 0.02000 0.01039
O4 0.36770 0.25050 0.78700 1.00000 0.01115
O5 0.35070 0.14190 0.11530 1.00000 0.01077
O6 0.34340 0.11500 0.61480 1.00000 0.01292
O7 0.34130 0.00000 0.26860 1.00000 0.01317
